data_4023217
loop_
_publ_author_name
'Bernd Schetter'
'Burkhard Ziemer'
'Gregor Schnakenburg'
'Rainer Mahrwald'

_publ_section_title
;
 Tetranuclear BINOL-Titanium Complex in Selective Direct Aldol Additions
;
_journal_name_full 'Journal of Organic Chemistry'
_journal_page_first 813
_journal_page_last 819
_journal_paper_doi 10.1021/jo7014054
_journal_volume 73
_journal_year 2008
_chemical_formula_sum 'C13 H16 O4'
_chemical_formula_weight 236.26
_chemical_melting_point 401.15
_chemical_name_systematic
; 
 anti-1,5-Dimethyl-3-phenyl-2,6,8-trioxa-bicyclo[3.2.1]octan-4-ol 
;
_space_group_IT_number 14
_symmetry_cell_setting monoclinic
_symmetry_space_group_name_Hall '-P 2yn'
_symmetry_space_group_name_H-M 'P 1 21/n 1'
_atom_sites_solution_hydrogens geom
_atom_sites_solution_primary direct
_atom_sites_solution_secondary difmap
_audit_creation_method SHELXL-97
_cell_angle_alpha 90.00(5)
_cell_angle_beta 91.56(6)
_cell_angle_gamma 90.00(7)
_cell_formula_units_Z 4
_cell_length_a 11.008(11)
_cell_length_b 5.360(4)
_cell_length_c 20.248(12)
_cell_measurement_temperature 295(2)
_cell_measurement_theta_max 25.0
_cell_measurement_theta_min 2.55
_cell_volume 1194.2(16)
_computing_structure_refinement 'SHELXL-97 (Sheldrick, 1997)'
_computing_structure_solution 'SHELXS-97 (Sheldrick, 1990)'
_diffrn_ambient_temperature 295(2)
_diffrn_measured_fraction_theta_full 0.998
_diffrn_measured_fraction_theta_max 0.998
_diffrn_radiation_monochromator graphite
_diffrn_radiation_source 'fine-focus sealed tube'
_diffrn_radiation_type MoK\a
_diffrn_radiation_wavelength 0.71073
_diffrn_reflns_av_R_equivalents 0.0235
_diffrn_reflns_av_sigmaI/netI 0.0285
_diffrn_reflns_limit_h_max 13
_diffrn_reflns_limit_h_min -13
_diffrn_reflns_limit_k_max 6
_diffrn_reflns_limit_k_min 0
_diffrn_reflns_limit_l_max 24
_diffrn_reflns_limit_l_min -24
_diffrn_reflns_number 4222
_diffrn_reflns_theta_full 25.00
_diffrn_reflns_theta_max 25.00
_diffrn_reflns_theta_min 2.01
_exptl_absorpt_coefficient_mu 0.097
_exptl_absorpt_correction_T_max 0.9762
_exptl_absorpt_correction_T_min 0.9093
_exptl_crystal_colour colorless
_exptl_crystal_density_diffrn 1.314
_exptl_crystal_density_method 'not measured'
_exptl_crystal_description block
_exptl_crystal_F_000 504
_exptl_crystal_size_max 1.00
_exptl_crystal_size_mid 0.60
_exptl_crystal_size_min 0.25
_refine_diff_density_max 0.179
_refine_diff_density_min -0.161
_refine_diff_density_rms 0.038
_refine_ls_extinction_coef 0.027(2)
_refine_ls_extinction_expression Fc^*^=kFc[1+0.001xFc^2^\l^3^/sin(2\q)]^-1/4^
_refine_ls_extinction_method SHELXL
_refine_ls_goodness_of_fit_ref 1.060
_refine_ls_hydrogen_treatment mixed
_refine_ls_matrix_type full
_refine_ls_number_parameters 219
_refine_ls_number_reflns 2112
_refine_ls_number_restraints 0
_refine_ls_restrained_S_all 1.060
_refine_ls_R_factor_all 0.0611
_refine_ls_R_factor_gt 0.0381
_refine_ls_shift/su_max 0.000
_refine_ls_shift/su_mean 0.000
_refine_ls_structure_factor_coef Fsqd
_refine_ls_weighting_details 'calc w=1/[\s^2^(Fo^2^)+(0.0450P)^2^+0.2214P] where P=(Fo^2^+2Fc^2^)/3'
_refine_ls_weighting_scheme calc
_refine_ls_wR_factor_gt 0.0876
_refine_ls_wR_factor_ref 0.1025
_reflns_number_gt 1535
_reflns_number_total 2112
_reflns_threshold_expression >2sigma(I)
_cod_data_source_file jo7014054-File001.cif
_cod_data_source_block c:\progra~1\shelx97\schett14
_cod_depositor_comments
;
The following automatic conversions were performed:
'_symmetry_cell_setting' value 'Monoclinic' changed to 'monoclinic'
according to '/home/saulius/struct/CIF-dictionaries/cif_core.dic'
dictionary named 'cif_core.dic' version 2.4.1 from 2010-06-29.

Automatic conversion script
Id: cif_fix_enum 1527 2010-12-29 10:47:43Z saulius 

The following automatic conversions were performed:

'_chemical_melting_point' value '128 oC' was changed to '401.15' - it
was converted from degrees Celsius(C) to Kelvins(K).

Automatic conversion script
Id: cif_fix_values 1646 2011-03-28 12:23:43Z adriana 
;
_cod_original_sg_symbol_H-M 'P 21/n'
_cod_database_code 4023217

loop_
_symmetry_equiv_pos_as_xyz
'x, y, z'
'-x+1/2, y+1/2, -z+1/2'
'-x, -y, -z'
'x-1/2, -y-1/2, z-1/2'

loop_
_atom_site_label
_atom_site_type_symbol
_atom_site_fract_x
_atom_site_fract_y
_atom_site_fract_z
_atom_site_U_iso_or_equiv
_atom_site_adp_type
_atom_site_occupancy
_atom_site_symmetry_multiplicity
_atom_site_calc_flag
_atom_site_refinement_flags
_atom_site_disorder_assembly
_atom_site_disorder_group
O5 O -0.03344(10) 0.0765(2) 0.88162(6) 0.0452(3) Uani 1 1 d . . .
O6 O -0.10067(11) 0.1323(2) 0.77345(6) 0.0446(3) Uani 1 1 d . . .
O4 O 0.22543(13) 0.0456(3) 0.77434(7) 0.0584(4) Uani 1 1 d . . .
H16 H 0.266(3) 0.163(6) 0.7586(15) 0.110(11) Uiso 1 1 d . . .
C4 C 0.09141(16) 0.0470(4) 0.86536(9) 0.0436(4) Uani 1 1 d . . .
H12 H 0.1106(15) -0.127(4) 0.8675(8) 0.046(5) Uiso 1 1 d . . .
O7 O -0.00163(13) -0.2309(2) 0.75767(7) 0.0582(4) Uani 1 1 d . . .
C6 C -0.24209(19) 0.0344(5) 0.85718(12) 0.0584(6) Uani 1 1 d . . .
H7 H -0.2522(19) -0.063(5) 0.8990(12) 0.077(7) Uiso 1 1 d . . .
H6 H -0.303(2) -0.014(5) 0.8245(12) 0.076(7) Uiso 1 1 d . . .
H5 H -0.252(2) 0.212(5) 0.8673(11) 0.077(7) Uiso 1 1 d . . .
C7 C 0.11085(17) 0.1337(4) 0.79440(9) 0.0450(5) Uani 1 1 d . . .
H11 H 0.1087(16) 0.317(4) 0.7916(9) 0.048(5) Uiso 1 1 d . . .
C8 C -0.11722(16) -0.0073(3) 0.83231(9) 0.0436(4) Uani 1 1 d . . .
C9 C 0.16866(16) 0.1873(3) 0.91519(9) 0.0443(4) Uani 1 1 d . . .
C10 C 0.00889(17) 0.0345(3) 0.74923(9) 0.0470(5) Uani 1 1 d . . .
C11 C 0.0215(3) 0.0979(6) 0.67787(11) 0.0689(7) Uani 1 1 d . . .
H13 H 0.094(2) 0.020(5) 0.6628(12) 0.077(7) Uiso 1 1 d . . .
H14 H -0.049(2) 0.037(5) 0.6516(12) 0.081(7) Uiso 1 1 d . . .
H15 H 0.029(2) 0.285(6) 0.6723(13) 0.096(9) Uiso 1 1 d . . .
C12 C -0.0884(2) -0.2685(4) 0.80841(11) 0.0550(5) Uani 1 1 d . . .
H8 H -0.1607(19) -0.346(4) 0.7873(10) 0.065(6) Uiso 1 1 d . . .
H10 H -0.0473(16) -0.367(4) 0.8439(10) 0.056(6) Uiso 1 1 d . . .
C13 C 0.1251(2) 0.3937(4) 0.94780(9) 0.0528(5) Uani 1 1 d . . .
H4 H 0.0446(17) 0.441(4) 0.9405(9) 0.051(5) Uiso 1 1 d . . .
C14 C 0.28703(19) 0.1162(5) 0.92851(12) 0.0613(6) Uani 1 1 d . . .
H9 H 0.3168(18) -0.018(4) 0.9043(11) 0.066(7) Uiso 1 1 d . . .
C15 C 0.3154(2) 0.4572(5) 1.00349(12) 0.0695(7) Uani 1 1 d . . .
H2 H 0.366(2) 0.556(5) 1.0346(12) 0.080(7) Uiso 1 1 d . . .
C16 C 0.1980(2) 0.5278(5) 0.99149(11) 0.0642(6) Uani 1 1 d . . .
H3 H 0.160(2) 0.673(5) 1.0147(13) 0.094(8) Uiso 1 1 d . . .
C17 C 0.3595(2) 0.2517(6) 0.97223(13) 0.0733(8) Uani 1 1 d . . .
H1 H 0.436(2) 0.205(5) 0.9807(11) 0.077(7) Uiso 1 1 d . . .

loop_
_atom_site_aniso_label
_atom_site_aniso_U_11
_atom_site_aniso_U_22
_atom_site_aniso_U_33
_atom_site_aniso_U_23
_atom_site_aniso_U_13
_atom_site_aniso_U_12
O5 0.0453(7) 0.0456(7) 0.0448(7) -0.0054(6) 0.0033(5) -0.0092(6)
O6 0.0507(7) 0.0357(7) 0.0476(7) 0.0010(6) 0.0036(5) 0.0016(6)
O4 0.0529(8) 0.0532(9) 0.0700(9) -0.0026(8) 0.0185(7) 0.0040(7)
C4 0.0458(10) 0.0338(10) 0.0512(11) 0.0002(8) 0.0039(8) -0.0005(8)
O7 0.0761(10) 0.0348(7) 0.0637(9) -0.0124(6) 0.0028(7) 0.0048(7)
C6 0.0499(12) 0.0666(15) 0.0586(13) -0.0025(12) 0.0018(10) -0.0143(11)
C7 0.0488(11) 0.0346(10) 0.0521(11) -0.0017(8) 0.0108(8) 0.0036(8)
C8 0.0513(11) 0.0368(10) 0.0424(10) -0.0006(8) -0.0016(8) -0.0065(8)
C9 0.0446(10) 0.0423(10) 0.0459(10) 0.0079(9) 0.0009(8) -0.0046(8)
C10 0.0588(11) 0.0366(10) 0.0458(10) -0.0024(8) 0.0064(8) 0.0054(9)
C11 0.0749(17) 0.085(2) 0.0475(12) -0.0007(12) 0.0070(12) 0.0068(15)
C12 0.0700(14) 0.0359(10) 0.0587(12) -0.0020(9) -0.0054(11) -0.0068(10)
C13 0.0534(12) 0.0533(12) 0.0514(11) -0.0017(9) -0.0059(9) -0.0033(10)
C14 0.0496(13) 0.0622(14) 0.0722(14) 0.0078(12) 0.0023(10) -0.0009(11)
C15 0.0709(16) 0.0774(17) 0.0594(13) 0.0076(13) -0.0125(12) -0.0296(14)
C16 0.0734(15) 0.0643(14) 0.0543(13) -0.0041(11) -0.0080(11) -0.0144(12)
C17 0.0453(13) 0.094(2) 0.0801(16) 0.0249(15) -0.0143(12) -0.0121(13)

loop_
_atom_type_symbol
_atom_type_description
_atom_type_scat_dispersion_real
_atom_type_scat_dispersion_imag
_atom_type_scat_source
C C 0.0033 0.0016 'International Tables Vol C Tables 4.2.6.8 and 6.1.1.4'
H H 0.0000 0.0000 'International Tables Vol C Tables 4.2.6.8 and 6.1.1.4'
O O 0.0106 0.0060 'International Tables Vol C Tables 4.2.6.8 and 6.1.1.4'

loop_
_geom_angle_atom_site_label_1
_geom_angle_atom_site_label_2
_geom_angle_atom_site_label_3
_geom_angle
_geom_angle_site_symmetry_1
_geom_angle_site_symmetry_3
_geom_angle_publ_flag
C8 O5 C4 114.48(14) . . ?
C10 O6 C8 102.98(14) . . ?
C7 O4 H16 110(2) . . ?
O5 C4 C9 108.63(16) . . ?
O5 C4 C7 110.00(16) . . ?
C9 C4 C7 112.81(16) . . ?
O5 C4 H12 108.1(10) . . ?
C9 C4 H12 109.7(11) . . ?
C7 C4 H12 107.6(11) . . ?
C12 O7 C10 106.32(15) . . ?
C8 C6 H7 109.3(13) . . ?
C8 C6 H6 110.7(13) . . ?
H7 C6 H6 110.4(19) . . ?
C8 C6 H5 108.8(13) . . ?
H7 C6 H5 108.4(19) . . ?
H6 C6 H5 109(2) . . ?
O4 C7 C10 111.00(16) . . ?
O4 C7 C4 108.43(17) . . ?
C10 C7 C4 109.77(16) . . ?
O4 C7 H11 109.7(10) . . ?
C10 C7 H11 107.3(11) . . ?
C4 C7 H11 110.7(10) . . ?
O5 C8 O6 109.19(14) . . ?
O5 C8 C6 107.63(17) . . ?
O6 C8 C6 110.06(17) . . ?
O5 C8 C12 112.32(17) . . ?
O6 C8 C12 100.69(15) . . ?
C6 C8 C12 116.65(18) . . ?
C14 C9 C13 117.9(2) . . ?
C14 C9 C4 120.52(19) . . ?
C13 C9 C4 121.60(18) . . ?
O6 C10 O7 104.71(16) . . ?
O6 C10 C11 110.69(18) . . ?
O7 C10 C11 110.48(19) . . ?
O6 C10 C7 106.45(16) . . ?
O7 C10 C7 109.49(17) . . ?
C11 C10 C7 114.49(19) . . ?
C10 C11 H13 108.0(15) . . ?
C10 C11 H14 110.7(14) . . ?
H13 C11 H14 110(2) . . ?
C10 C11 H15 110.0(15) . . ?
H13 C11 H15 109(2) . . ?
H14 C11 H15 109(2) . . ?
O7 C12 C8 104.35(16) . . ?
O7 C12 H8 107.1(12) . . ?
C8 C12 H8 110.7(13) . . ?
O7 C12 H10 107.1(11) . . ?
C8 C12 H10 111.0(12) . . ?
H8 C12 H10 115.9(18) . . ?
C16 C13 C9 121.3(2) . . ?
C16 C13 H4 119.8(12) . . ?
C9 C13 H4 118.9(12) . . ?
C9 C14 C17 120.4(3) . . ?
C9 C14 H9 117.0(13) . . ?
C17 C14 H9 122.4(13) . . ?
C16 C15 C17 119.3(2) . . ?
C16 C15 H2 118.6(14) . . ?
C17 C15 H2 122.1(14) . . ?
C15 C16 C13 120.1(3) . . ?
C15 C16 H3 122.4(15) . . ?
C13 C16 H3 117.4(15) . . ?
C15 C17 C14 120.9(2) . . ?
C15 C17 H1 119.1(16) . . ?
C14 C17 H1 120.0(16) . . ?

loop_
_geom_bond_atom_site_label_1
_geom_bond_atom_site_label_2
_geom_bond_distance
_geom_bond_site_symmetry_2
_geom_bond_publ_flag
O5 C8 1.414(2) . ?
O5 C4 1.431(2) . ?
O6 C10 1.415(2) . ?
O6 C8 1.423(2) . ?
O4 C7 1.417(3) . ?
O4 H16 0.84(3) . ?
C4 C9 1.503(3) . ?
C4 C7 1.530(3) . ?
C4 H12 0.95(2) . ?
O7 C12 1.436(3) . ?
O7 C10 1.437(2) . ?
C6 C8 1.494(3) . ?
C6 H7 1.00(2) . ?
C6 H6 0.96(2) . ?
C6 H5 0.98(3) . ?
C7 C10 1.524(3) . ?
C7 H11 0.99(2) . ?
C8 C12 1.518(3) . ?
C9 C14 1.377(3) . ?
C9 C13 1.381(3) . ?
C10 C11 1.494(3) . ?
C11 H13 0.96(2) . ?
C11 H14 0.99(3) . ?
C11 H15 1.01(3) . ?
C12 H8 0.98(2) . ?
C12 H10 0.99(2) . ?
C13 C16 1.380(3) . ?
C13 H4 0.929(19) . ?
C14 C17 1.381(4) . ?
C14 H9 0.94(2) . ?
C15 C16 1.362(4) . ?
C15 C17 1.366(4) . ?
C15 H2 0.98(3) . ?
C16 H3 1.00(3) . ?
C17 H1 0.90(2) . ?

loop_
_geom_torsion_atom_site_label_1
_geom_torsion_atom_site_label_2
_geom_torsion_atom_site_label_3
_geom_torsion_atom_site_label_4
_geom_torsion
_geom_torsion_site_symmetry_1
_geom_torsion_site_symmetry_2
_geom_torsion_site_symmetry_3
_geom_torsion_site_symmetry_4
_geom_torsion_publ_flag
C8 O5 C4 C9 169.05(14) . . . . ?
C8 O5 C4 C7 45.1(2) . . . . ?
O5 C4 C7 O4 -165.49(15) . . . . ?
C9 C4 C7 O4 73.1(2) . . . . ?
O5 C4 C7 C10 -44.1(2) . . . . ?
C9 C4 C7 C10 -165.54(15) . . . . ?
C4 O5 C8 O6 -61.04(19) . . . . ?
C4 O5 C8 C6 179.50(16) . . . . ?
C4 O5 C8 C12 49.8(2) . . . . ?
C10 O6 C8 O5 73.79(17) . . . . ?
C10 O6 C8 C6 -168.28(16) . . . . ?
C10 O6 C8 C12 -44.57(18) . . . . ?
O5 C4 C9 C14 153.89(17) . . . . ?
C7 C4 C9 C14 -83.9(2) . . . . ?
O5 C4 C9 C13 -27.7(2) . . . . ?
C7 C4 C9 C13 94.5(2) . . . . ?
C8 O6 C10 O7 42.99(17) . . . . ?
C8 O6 C10 C11 162.06(18) . . . . ?
C8 O6 C10 C7 -72.94(17) . . . . ?
C12 O7 C10 O6 -22.61(19) . . . . ?
C12 O7 C10 C11 -141.82(19) . . . . ?
C12 O7 C10 C7 91.19(19) . . . . ?
O4 C7 C10 O6 179.89(14) . . . . ?
C4 C7 C10 O6 60.04(19) . . . . ?
O4 C7 C10 O7 67.2(2) . . . . ?
C4 C7 C10 O7 -52.6(2) . . . . ?
O4 C7 C10 C11 -57.5(2) . . . . ?
C4 C7 C10 C11 -177.32(18) . . . . ?
C10 O7 C12 C8 -5.0(2) . . . . ?
O5 C8 C12 O7 -85.7(2) . . . . ?
O6 C8 C12 O7 30.3(2) . . . . ?
C6 C8 C12 O7 149.37(18) . . . . ?
C14 C9 C13 C16 1.1(3) . . . . ?
C4 C9 C13 C16 -177.31(18) . . . . ?
C13 C9 C14 C17 -1.2(3) . . . . ?
C4 C9 C14 C17 177.22(19) . . . . ?
C17 C15 C16 C13 -0.5(3) . . . . ?
C9 C13 C16 C15 -0.3(3) . . . . ?
C16 C15 C17 C14 0.4(4) . . . . ?
C9 C14 C17 C15 0.5(4) . . . . ?
